data_4076434
loop_
_publ_author_name
'Panda, Tarun K.'
'Yamamoto, Keishi'
'Yamamoto, Koji'
'Kaneko, Hiroshi'
'Yang, Yi'
'Tsurugi, Hayato'
'Mashima, Kazushi'

_publ_section_title
;
 Preparation and Structure of Iminopyrrolyl and Amidopyrrolyl Complexes of
 Group 2 Metals
;
_journal_issue 6
_journal_name_full Organometallics
_journal_page_first 2268
_journal_paper_doi 10.1021/om201210y
_journal_volume 31
_journal_year 2012
_chemical_formula_moiety 'C34 H42 Mg N4 O2'
_chemical_formula_sum 'C34 H42 Mg N4 O2'
_chemical_formula_weight 562.69
_chemical_name_common 7b
_chemical_name_systematic
;
 ?
;
_space_group_IT_number 14
_symmetry_cell_setting monoclinic
_symmetry_space_group_name_Hall '-P 2ybc'
_symmetry_space_group_name_H-M 'P 1 21/c 1'
_atom_sites_solution_hydrogens geom
_atom_sites_solution_primary direct
_atom_sites_solution_secondary difmap
_audit_creation_method SHELXL-97
_cell_angle_alpha 90.00
_cell_angle_beta 127.922(18)
_cell_angle_gamma 90.00
_cell_formula_units_Z 2
_cell_length_a 11.596(5)
_cell_length_b 10.053(5)
_cell_length_c 16.721(5)
_cell_measurement_temperature 120(2)
_cell_measurement_theta_max 30.4
_cell_measurement_theta_min 3.0
_cell_volume 1537.7(12)
_computing_cell_refinement 'RAPID-AUTO (Rigaku, 1998)'
_computing_data_collection 'RAPID-AUTO (Rigaku, 1998)'
_computing_data_reduction 'teXan (Rigaku/MSC, 2004)'
_computing_molecular_graphics Ortep-3
_computing_publication_material WinGX
_computing_structure_refinement 'SHELXL-97 (Sheldrick, 2008)'
_computing_structure_solution 'SIR 97'
_diffrn_ambient_temperature 120(2)
_diffrn_measured_fraction_theta_full 0.998
_diffrn_measured_fraction_theta_max 0.998
_diffrn_measurement_device_type 'Rigaku RAXIS-RAPID Imaging Plate'
_diffrn_measurement_method \w
_diffrn_radiation_monochromator graphite
_diffrn_radiation_source 'fine-focus sealed tube'
_diffrn_radiation_type MoK\a
_diffrn_radiation_wavelength 0.71069
_diffrn_reflns_av_R_equivalents 0.0312
_diffrn_reflns_av_sigmaI/netI 0.0168
_diffrn_reflns_limit_h_max 16
_diffrn_reflns_limit_h_min -16
_diffrn_reflns_limit_k_max 14
_diffrn_reflns_limit_k_min -14
_diffrn_reflns_limit_l_max 23
_diffrn_reflns_limit_l_min -23
_diffrn_reflns_number 30365
_diffrn_reflns_theta_full 30.42
_diffrn_reflns_theta_max 30.42
_diffrn_reflns_theta_min 3.01
_exptl_absorpt_coefficient_mu 0.094
_exptl_absorpt_correction_T_max 0.9768
_exptl_absorpt_correction_T_min 0.9704
_exptl_absorpt_correction_type empirical
_exptl_absorpt_process_details
;
 'ABSCOR'
;
_exptl_crystal_colour colorless
_exptl_crystal_density_diffrn 1.215
_exptl_crystal_density_method 'not measured'
_exptl_crystal_description block
_exptl_crystal_F_000 604
_exptl_crystal_size_max 0.32
_exptl_crystal_size_mid 0.28
_exptl_crystal_size_min 0.25
_refine_diff_density_max 0.883
_refine_diff_density_min -0.656
_refine_diff_density_rms 0.063
_refine_ls_extinction_method none
_refine_ls_goodness_of_fit_ref 1.057
_refine_ls_hydrogen_treatment constr
_refine_ls_matrix_type full
_refine_ls_number_parameters 189
_refine_ls_number_reflns 4649
_refine_ls_number_restraints 0
_refine_ls_restrained_S_all 1.057
_refine_ls_R_factor_all 0.0590
_refine_ls_R_factor_gt 0.0536
_refine_ls_shift/su_max 0.002
_refine_ls_shift/su_mean 0.000
_refine_ls_structure_factor_coef Fsqd
_refine_ls_weighting_details 'calc w=1/[\s^2^(Fo^2^)+(0.0803P)^2^+0.7069P] where P=(Fo^2^+2Fc^2^)/3'
_refine_ls_weighting_scheme calc
_refine_ls_wR_factor_gt 0.1463
_refine_ls_wR_factor_ref 0.1518
_reflns_number_gt 4114
_reflns_number_total 4649
_reflns_threshold_expression >2\s(I)
_cod_data_source_file om201210y_si_002.cif
_cod_data_source_block 7b
_cod_original_cell_volume 1537.7(11)
_cod_original_sg_symbol_H-M 'P 21/c'
_cod_database_code 4076434

loop_
_symmetry_equiv_pos_as_xyz
'x, y, z'
'-x, y+1/2, -z+1/2'
'-x, -y, -z'
'x, -y-1/2, z-1/2'

loop_
_atom_site_label
_atom_site_type_symbol
_atom_site_fract_x
_atom_site_fract_y
_atom_site_fract_z
_atom_site_U_iso_or_equiv
_atom_site_adp_type
_atom_site_occupancy
_atom_site_symmetry_multiplicity
_atom_site_calc_flag
_atom_site_refinement_flags
Mg1 Mg 0.0000 0.5000 0.5000 0.01899(14) Uani 1 2 d S
N1 N 0.01800(11) 0.48435(10) 0.38138(7) 0.0219(2) Uani 1 1 d .
N2 N -0.21031(11) 0.58004(10) 0.36937(7) 0.0224(2) Uani 1 1 d .
O1 O 0.09234(10) 0.69627(9) 0.53384(6) 0.0267(2) Uani 1 1 d .
C1 C 0.11076(14) 0.44510(13) 0.36277(10) 0.0264(2) Uani 1 1 d .
H1 H 0.1995 0.3985 0.4099 0.032 Uiso 1 1 calc R
C2 C 0.05937(16) 0.48182(16) 0.26498(10) 0.0332(3) Uani 1 1 d .
H2 H 0.1055 0.4651 0.2348 0.040 Uiso 1 1 calc R
C3 C -0.07291(15) 0.54783(15) 0.22083(10) 0.0307(3) Uani 1 1 d .
H3 H -0.1345 0.5856 0.1549 0.037 Uiso 1 1 calc R
C4 C -0.09653(13) 0.54704(12) 0.29389(8) 0.0221(2) Uani 1 1 d .
C5 C -0.21579(12) 0.59752(12) 0.28970(8) 0.0226(2) Uani 1 1 d .
C6 C -0.34045(15) 0.66561(16) 0.19401(10) 0.0341(3) Uani 1 1 d .
H13A H -0.3203 0.7611 0.1988 0.051 Uiso 1 1 calc R
H13B H -0.4312 0.6516 0.1854 0.051 Uiso 1 1 calc R
H13C H -0.3509 0.6283 0.1357 0.051 Uiso 1 1 calc R
C7 C -0.32310(12) 0.62474(12) 0.37295(9) 0.0225(2) Uani 1 1 d .
C8 C -0.34443(16) 0.75915(14) 0.38036(12) 0.0336(3) Uani 1 1 d .
H8 H -0.2883 0.8243 0.3769 0.040 Uiso 1 1 calc R
C9 C -0.44788(16) 0.79872(14) 0.39285(13) 0.0370(3) Uani 1 1 d .
H9 H -0.4612 0.8909 0.3975 0.044 Uiso 1 1 calc R
C10 C -0.53168(13) 0.70683(14) 0.39868(10) 0.0286(3) Uani 1 1 d .
C11 C -0.50985(14) 0.57239(14) 0.39115(10) 0.0285(3) Uani 1 1 d .
H11 H -0.5664 0.5075 0.3944 0.034 Uiso 1 1 calc R
C12 C -0.40668(14) 0.53154(13) 0.37900(10) 0.0266(2) Uani 1 1 d .
H12 H -0.3931 0.4393 0.3748 0.032 Uiso 1 1 calc R
C13 C -0.64311(15) 0.74993(17) 0.41253(12) 0.0376(3) Uani 1 1 d .
H14A H -0.6065 0.7299 0.4819 0.056 Uiso 1 1 calc R
H14B H -0.7350 0.7021 0.3644 0.056 Uiso 1 1 calc R
H14C H -0.6602 0.8458 0.4003 0.056 Uiso 1 1 calc R
C14 C 0.08768(16) 0.78521(14) 0.46451(10) 0.0310(3) Uani 1 1 d .
H15A H 0.1156 0.7391 0.4278 0.037 Uiso 1 1 d R
H15B H -0.0099 0.8211 0.4160 0.037 Uiso 1 1 d R
C15 C 0.1955(2) 0.89534(17) 0.52930(12) 0.0424(4) Uani 1 1 d .
H16A H 0.2930 0.8755 0.5480 0.051 Uiso 1 1 calc R
H16B H 0.1610 0.9817 0.4933 0.051 Uiso 1 1 calc R
C16 C 0.2008(3) 0.89724(18) 0.62018(14) 0.0573(6) Uani 1 1 d .
H17A H 0.3008 0.9184 0.6815 0.069 Uiso 1 1 calc R
H17B H 0.1328 0.9652 0.6125 0.069 Uiso 1 1 calc R
C17 C 0.1571(2) 0.76318(15) 0.62913(11) 0.0402(4) Uani 1 1 d .
H18A H 0.0870 0.7700 0.6426 0.048 Uiso 1 1 d R
H18B H 0.2417 0.7143 0.6842 0.048 Uiso 1 1 d R

loop_
_atom_site_aniso_label
_atom_site_aniso_U_11
_atom_site_aniso_U_22
_atom_site_aniso_U_33
_atom_site_aniso_U_23
_atom_site_aniso_U_13
_atom_site_aniso_U_12
Mg1 0.0205(3) 0.0207(3) 0.0165(2) 0.00091(18) 0.0117(2) 0.00213(19)
N1 0.0240(5) 0.0234(5) 0.0199(4) -0.0012(3) 0.0143(4) -0.0003(3)
N2 0.0211(4) 0.0234(4) 0.0212(4) 0.0016(3) 0.0122(4) 0.0017(3)
O1 0.0379(5) 0.0221(4) 0.0200(4) -0.0023(3) 0.0177(4) -0.0052(3)
C1 0.0278(5) 0.0303(6) 0.0256(5) -0.0044(4) 0.0188(5) -0.0018(5)
C2 0.0362(7) 0.0461(8) 0.0273(6) -0.0051(5) 0.0247(6) -0.0037(6)
C3 0.0350(6) 0.0391(7) 0.0203(5) -0.0015(5) 0.0182(5) -0.0046(5)
C4 0.0258(5) 0.0227(5) 0.0175(5) -0.0016(4) 0.0131(4) -0.0039(4)
C5 0.0226(5) 0.0212(5) 0.0187(5) 0.0003(4) 0.0100(4) -0.0022(4)
C6 0.0291(6) 0.0402(7) 0.0226(6) 0.0087(5) 0.0106(5) 0.0051(5)
C7 0.0191(5) 0.0243(5) 0.0209(5) 0.0013(4) 0.0107(4) 0.0016(4)
C8 0.0331(6) 0.0232(6) 0.0508(8) 0.0004(5) 0.0290(6) -0.0005(5)
C9 0.0355(7) 0.0253(6) 0.0547(9) -0.0025(6) 0.0300(7) 0.0032(5)
C10 0.0216(5) 0.0349(6) 0.0265(6) -0.0008(5) 0.0135(5) 0.0034(5)
C11 0.0248(5) 0.0320(6) 0.0294(6) 0.0004(5) 0.0170(5) -0.0014(5)
C12 0.0272(5) 0.0241(5) 0.0293(6) 0.0008(4) 0.0178(5) 0.0000(4)
C13 0.0279(6) 0.0483(8) 0.0381(7) -0.0029(6) 0.0211(6) 0.0058(6)
C14 0.0402(7) 0.0299(6) 0.0248(6) -0.0034(5) 0.0210(5) -0.0117(5)
C15 0.0555(9) 0.0438(8) 0.0379(7) -0.0171(6) 0.0338(7) -0.0282(7)
C16 0.1007(16) 0.0394(9) 0.0374(8) -0.0155(7) 0.0452(10) -0.0327(10)
C17 0.0638(10) 0.0310(7) 0.0270(6) -0.0094(5) 0.0286(7) -0.0154(7)

loop_
_atom_type_symbol
_atom_type_description
_atom_type_scat_dispersion_real
_atom_type_scat_dispersion_imag
_atom_type_scat_source
C C 0.0030 0.0020 'International Tables Vol C Tables 4.2.6.8 and 6.1.1.4'
H H 0.0000 0.0000 'International Tables Vol C Tables 4.2.6.8 and 6.1.1.4'
Mg Mg 0.0490 0.0360 'International Tables Vol C Tables 4.2.6.8 and 6.1.1.4'
N N 0.0060 0.0030 'International Tables Vol C Tables 4.2.6.8 and 6.1.1.4'
O O 0.0110 0.0060 'International Tables Vol C Tables 4.2.6.8 and 6.1.1.4'

loop_
_geom_angle_atom_site_label_1
_geom_angle_atom_site_label_2
_geom_angle_atom_site_label_3
_geom_angle
_geom_angle_site_symmetry_1
_geom_angle_site_symmetry_3
N1 Mg1 N1 180.0 . 3_566
N1 Mg1 O1 90.30(4) . 3_566
N1 Mg1 O1 89.70(4) 3_566 3_566
N1 Mg1 O1 89.70(4) . .
N1 Mg1 O1 90.30(4) 3_566 .
O1 Mg1 O1 180.00(6) 3_566 .
N1 Mg1 N2 102.44(5) . 3_566
N1 Mg1 N2 77.56(5) 3_566 3_566
O1 Mg1 N2 89.69(5) 3_566 3_566
O1 Mg1 N2 90.31(5) . 3_566
N1 Mg1 N2 77.56(5) . .
N1 Mg1 N2 102.44(5) 3_566 .
O1 Mg1 N2 90.31(5) 3_566 .
O1 Mg1 N2 89.69(5) . .
N2 Mg1 N2 180.0 3_566 .
C1 N1 C4 105.83(10) . .
C1 N1 Mg1 141.88(9) . .
C4 N1 Mg1 111.86(8) . .
C5 N2 C7 122.16(10) . .
C5 N2 Mg1 113.09(8) . .
C7 N2 Mg1 124.29(8) . .
C14 O1 C17 109.65(10) . .
C14 O1 Mg1 126.36(8) . .
C17 O1 Mg1 123.75(8) . .
N1 C1 C2 111.35(12) . .
N1 C1 H1 124.3 . .
C2 C1 H1 124.3 . .
C3 C2 C1 106.46(11) . .
C3 C2 H2 126.8 . .
C1 C2 H2 126.8 . .
C2 C3 C4 105.98(12) . .
C2 C3 H3 127.0 . .
C4 C3 H3 127.0 . .
N1 C4 C3 110.38(11) . .
N1 C4 C5 118.91(10) . .
C3 C4 C5 130.71(11) . .
N2 C5 C4 117.49(10) . .
N2 C5 C6 123.87(12) . .
C4 C5 C6 118.64(11) . .
C5 C6 H13A 109.5 . .
C5 C6 H13B 109.5 . .
H13A C6 H13B 109.5 . .
C5 C6 H13C 109.5 . .
H13A C6 H13C 109.5 . .
H13B C6 H13C 109.5 . .
C8 C7 C12 118.41(12) . .
C8 C7 N2 121.99(11) . .
C12 C7 N2 119.32(11) . .
C7 C8 C9 120.37(12) . .
C7 C8 H8 119.8 . .
C9 C8 H8 119.8 . .
C10 C9 C8 121.63(13) . .
C10 C9 H9 119.2 . .
C8 C9 H9 119.2 . .
C9 C10 C11 117.71(12) . .
C9 C10 C13 121.49(13) . .
C11 C10 C13 120.80(13) . .
C12 C11 C10 121.25(12) . .
C12 C11 H11 119.4 . .
C10 C11 H11 119.4 . .
C11 C12 C7 120.64(12) . .
C11 C12 H12 119.7 . .
C7 C12 H12 119.7 . .
C10 C13 H14A 109.5 . .
C10 C13 H14B 109.5 . .
H14A C13 H14B 109.5 . .
C10 C13 H14C 109.5 . .
H14A C13 H14C 109.5 . .
H14B C13 H14C 109.5 . .
O1 C14 C15 105.79(11) . .
O1 C14 H15A 110.6 . .
C15 C14 H15A 110.6 . .
O1 C14 H15B 110.6 . .
C15 C14 H15B 110.6 . .
H15A C14 H15B 108.7 . .
C16 C15 C14 103.77(12) . .
C16 C15 H16A 111.0 . .
C14 C15 H16A 111.0 . .
C16 C15 H16B 111.0 . .
C14 C15 H16B 111.0 . .
H16A C15 H16B 109.0 . .
C17 C16 C15 106.92(13) . .
C17 C16 H17A 110.3 . .
C15 C16 H17A 110.3 . .
C17 C16 H17B 110.3 . .
C15 C16 H17B 110.3 . .
H17A C16 H17B 108.6 . .
O1 C17 C16 106.91(12) . .
O1 C17 H18A 110.3 . .
C16 C17 H18A 110.3 . .
O1 C17 H18B 110.3 . .
C16 C17 H18B 110.3 . .
H18A C17 H18B 108.6 . .

loop_
_geom_bond_atom_site_label_1
_geom_bond_atom_site_label_2
_geom_bond_distance
_geom_bond_site_symmetry_2
Mg1 N1 2.1240(11) .
Mg1 N1 2.1240(11) 3_566
Mg1 O1 2.1483(13) 3_566
Mg1 O1 2.1483(13) .
Mg1 N2 2.1950(13) 3_566
Mg1 N2 2.1950(13) .
N1 C1 1.3494(16) .
N1 C4 1.3830(15) .
N2 C5 1.3059(16) .
N2 C7 1.4187(16) .
O1 C14 1.4384(16) .
O1 C17 1.4438(16) .
C1 C2 1.4026(19) .
C1 H1 0.9500 .
C2 C3 1.395(2) .
C2 H2 0.9500 .
C3 C4 1.4066(17) .
C3 H3 0.9500 .
C4 C5 1.4338(18) .
C5 C6 1.5084(17) .
C6 H13A 0.9800 .
C6 H13B 0.9800 .
C6 H13C 0.9800 .
C7 C8 1.3929(19) .
C7 C12 1.3956(17) .
C8 C9 1.396(2) .
C8 H8 0.9500 .
C9 C10 1.387(2) .
C9 H9 0.9500 .
C10 C11 1.395(2) .
C10 C13 1.5095(19) .
C11 C12 1.3929(18) .
C11 H11 0.9500 .
C12 H12 0.9500 .
C13 H14A 0.9800 .
C13 H14B 0.9800 .
C13 H14C 0.9800 .
C14 C15 1.5160(19) .
C14 H15A 0.9701 .
C14 H15B 0.9700 .
C15 C16 1.483(2) .
C15 H16A 0.9900 .
C15 H16B 0.9900 .
C16 C17 1.479(2) .
C16 H17A 0.9900 .
C16 H17B 0.9900 .
C17 H18A 0.9699 .
C17 H18B 0.9699 .
